data_7157220
loop_
_publ_author_name
'Sansook, Supojjanee'
'Ocasio, Cory A.'
'Day, Iain J.'
'Tizzard, Graham J.'
'Coles, Simon J.'
'Fedorov, Oleg'
'Bennett, James M.'
'Elkins, Jonathan M.'
'Spencer, John'

_publ_section_title
;
 Synthesis of kinase inhibitors containing a pentafluorosulfanyl moiety.
;
_journal_issue 40
_journal_name_full 'Organic &amp; biomolecular chemistry'
_journal_page_first 8655
_journal_page_last 8660
_journal_paper_doi 10.1039/c7ob02289a
_journal_volume 15
_journal_year 2017
_chemical_absolute_configuration ad
_chemical_formula_moiety 'C13 H9 F5 N2 O S'
_chemical_formula_sum 'C13 H9 F5 N2 O S'
_chemical_formula_weight 336.28
_space_group_crystal_system orthorhombic
_space_group_IT_number 19
_space_group_name_Hall 'P 2ac 2ab'
_space_group_name_H-M_alt 'P 21 21 21'
_atom_sites_solution_hydrogens mixed
_atom_sites_solution_primary iterative
_audit_block_doi 10.5517/ccdc.csd.cc1phmg8
_audit_creation_date 2015-03-04
_audit_creation_method
;
Olex2 1.2-alpha
(compiled 2015.01.26 svn.r3150 for OlexSys, GUI svn.r4998)
;
_audit_update_record
;
2017-07-24 deposited with the CCDC.
2017-11-29 downloaded from the CCDC.
;
_cell_angle_alpha 90
_cell_angle_beta 90
_cell_angle_gamma 90
_cell_formula_units_Z 4
_cell_length_a 6.07381(17)
_cell_length_b 10.7631(3)
_cell_length_c 19.4480(5)
_cell_measurement_reflns_used 12604
_cell_measurement_temperature 100(2)
_cell_measurement_theta_max 27.5610
_cell_measurement_theta_min 2.0610
_cell_volume 1271.37(6)
_computing_cell_refinement
'CrysAlisPro, Agilent Technologies, Version 1.171.37.35 (release 13-08-2014 CrysAlis171 .NET) (compiled Aug 13 2014,18:06:01)'
_computing_data_collection 'CrystalClear-SM Expert 3.1 b27 (Rigaku, 2013)'
_computing_data_reduction
'CrysAlisPro, Agilent Technologies, Version 1.171.37.35 (release 13-08-2014 CrysAlis171 .NET) (compiled Aug 13 2014,18:06:01)'
_computing_molecular_graphics 'Olex2 (Dolomanov et al., 2009)'
_computing_publication_material 'Olex2 (Dolomanov et al., 2009)'
_computing_structure_refinement 'ShelXL (Sheldrick, 2008)'
_computing_structure_solution
;
Superflip (Palatinus & Chapuis, 2007;Palatinus & van der Lee, 2008;
Palatinus et al., 2012)
;
_diffrn_ambient_temperature 100(2)
_diffrn_detector 'CCD area detector'
_diffrn_detector_area_resol_mean 28.5714
_diffrn_detector_type 'Rigaku HG Saturn724+ (2x2 bin mode)'
_diffrn_measured_fraction_theta_full 1.000
_diffrn_measured_fraction_theta_max 1.000
_diffrn_measurement_details
;
#__ type_ start__ end____ width___ exp.time_
  1 omega -106.00   58.00   1.0000    5.0000
omega____ theta____ kappa____ phi______ frames
    -      -16.0000   -8.0000   16.0000 164

#__ type_ start__ end____ width___ exp.time_
  2 omega  -76.00   23.00   1.0000    5.0000
omega____ theta____ kappa____ phi______ frames
    -      -16.0000  -72.0000  -82.0000 99

#__ type_ start__ end____ width___ exp.time_
  3 omega  -61.00   23.00   1.0000    5.0000
omega____ theta____ kappa____ phi______ frames
    -      -16.0000  -72.0000  114.0000 84

#__ type_ start__ end____ width___ exp.time_
  4 omega -106.00  -31.00   1.0000    5.0000
omega____ theta____ kappa____ phi______ frames
    -      -16.0000  -40.0000   16.0000 75

#__ type_ start__ end____ width___ exp.time_
  5 omega  -22.00   -7.00   1.0000    5.0000
omega____ theta____ kappa____ phi______ frames
    -      -16.0000   56.0000 -115.0000 15

#__ type_ start__ end____ width___ exp.time_
  6 omega -106.00    9.00   1.0000    5.0000
omega____ theta____ kappa____ phi______ frames
    -      -16.0000  -72.0000 -148.0000 115
;
_diffrn_measurement_device 'four-circle \k diffractometer'
_diffrn_measurement_device_type 'Rigaku AFC12 (Right)'
_diffrn_measurement_method 'profile data from \w-scans'
_diffrn_measurement_specimen_support 'MiTeGen MicroMesh'
_diffrn_orient_matrix_UB_11 0.0382562000
_diffrn_orient_matrix_UB_12 -0.0546962000
_diffrn_orient_matrix_UB_13 -0.0165206000
_diffrn_orient_matrix_UB_21 -0.0058731000
_diffrn_orient_matrix_UB_22 0.0304270000
_diffrn_orient_matrix_UB_23 -0.0322730000
_diffrn_orient_matrix_UB_31 0.1101620000
_diffrn_orient_matrix_UB_32 0.0206116000
_diffrn_orient_matrix_UB_33 0.0040338000
_diffrn_radiation_collimation 0.3
_diffrn_radiation_monochromator 'Confocal mirrors, HF Varimax'
_diffrn_radiation_probe x-ray
_diffrn_radiation_type MoK\a
_diffrn_radiation_wavelength 0.71075
_diffrn_reflns_av_R_equivalents 0.0310
_diffrn_reflns_av_unetI/netI 0.0198
_diffrn_reflns_Laue_measured_fraction_full 1.000
_diffrn_reflns_Laue_measured_fraction_max 1.000
_diffrn_reflns_limit_h_max 6
_diffrn_reflns_limit_h_min -7
_diffrn_reflns_limit_k_max 12
_diffrn_reflns_limit_k_min -14
_diffrn_reflns_limit_l_max 25
_diffrn_reflns_limit_l_min -25
_diffrn_reflns_number 16814
_diffrn_reflns_point_group_measured_fraction_full 1.000
_diffrn_reflns_point_group_measured_fraction_max 1.000
_diffrn_reflns_theta_full 25.242
_diffrn_reflns_theta_max 27.556
_diffrn_reflns_theta_min 2.094
_diffrn_source 'Rotating Anode'
_diffrn_source_current 55.0
_diffrn_source_power 2.475
_diffrn_source_target Mo
_diffrn_source_type 'Rotating Anode'
_diffrn_source_voltage 45.0
_exptl_absorpt_coefficient_mu 0.320
_exptl_absorpt_correction_T_max 1.00000
_exptl_absorpt_correction_T_min 0.86039
_exptl_absorpt_correction_type multi-scan
_exptl_absorpt_process_details
'CrysAlisPro, Agilent Technologies, Version 1.171.37.35 (release 13-08-2014 CrysAlis171 .NET) (compiled Aug 13 2014,18:06:01) Empirical absorption correction using spherical harmonics, implemented in SCALE3 ABSPACK scaling algorithm. Empirical absorption correction using spherical harmonics, implemented in SCALE3 ABSPACK scaling algorithm.'
_exptl_crystal_colour orange
_exptl_crystal_colour_primary orange
_exptl_crystal_density_diffrn 1.757
_exptl_crystal_description block
_exptl_crystal_F_000 680
_exptl_crystal_size_max 0.165
_exptl_crystal_size_mid 0.085
_exptl_crystal_size_min 0.045
_refine_diff_density_max 0.443
_refine_diff_density_min -0.250
_refine_diff_density_rms 0.043
_refine_ls_abs_structure_details
;
 Flack x determined using 1126 quotients [(I+)-(I-)]/[(I+)+(I-)]
 (Parsons, Flack and Wagner, Acta Cryst. B69 (2013) 249-259).
;
_refine_ls_abs_structure_Flack -0.03(3)
_refine_ls_extinction_method none
_refine_ls_goodness_of_fit_ref 1.021
_refine_ls_hydrogen_treatment mixed
_refine_ls_matrix_type full
_refine_ls_number_parameters 205
_refine_ls_number_reflns 2916
_refine_ls_number_restraints 2
_refine_ls_restrained_S_all 1.022
_refine_ls_R_factor_all 0.0278
_refine_ls_R_factor_gt 0.0258
_refine_ls_shift/su_max 0.000
_refine_ls_shift/su_mean 0.000
_refine_ls_structure_factor_coef Fsqd
_refine_ls_weighting_details 'w=1/[\s^2^(Fo^2^)+(0.0356P)^2^+0.4116P] where P=(Fo^2^+2Fc^2^)/3'
_refine_ls_weighting_scheme calc
_refine_ls_wR_factor_gt 0.0640
_refine_ls_wR_factor_ref 0.0649
_reflns_Friedel_coverage 0.710
_reflns_Friedel_fraction_full 1.000
_reflns_Friedel_fraction_max 1.000
_reflns_number_gt 2788
_reflns_number_total 2916
_reflns_threshold_expression 'I > 2\s(I)'
_cod_data_source_file c7ob02289a2.cif
_cod_data_source_block 162
_cod_original_cell_volume 1271.38(6)
_cod_database_code 7157220
_chemical_oxdiff_formula 'C13 H9 F5 N2 O S'
_shelx_space_group_comment
;
The symmetry employed for this shelxl refinement is uniquely defined
by the following loop, which should always be used as a source of
symmetry information in preference to the above space-group names.
They are only intended as comments.
;
_reflns_odcompleteness_completeness 99.88
_reflns_odcompleteness_iscentric 1
_reflns_odcompleteness_theta 27.49
_olex2_refinement_description
;
1. Fixed Uiso
 At 1.2 times of:
  All C(H) groups, All N(H) groups
2. Restrained distances
 N2-H2 = N1-H1
 0.88 with sigma of 0.02
3.a Aromatic/amide H refined with riding coordinates:
 C4(H4), C6(H6), C7(H7), C9(H9), C11(H11), C12(H12), C13(H13)
;
_shelx_shelxl_version_number 2014/7
_olex2_date_sample_data_collection 2015-03-03
_olex2_date_sample_submission 2015-02-27
_olex2_submission_original_sample_id Exp.108
_olex2_submission_special_instructions 'No special instructions were received'

loop_
_space_group_symop_operation_xyz
'x, y, z'
'-x+1/2, -y, z+1/2'
'x+1/2, -y+1/2, -z'
'-x, y+1/2, -z+1/2'

loop_
_atom_site_label
_atom_site_type_symbol
_atom_site_fract_x
_atom_site_fract_y
_atom_site_fract_z
_atom_site_U_iso_or_equiv
_atom_site_adp_type
_atom_site_occupancy
_atom_site_site_symmetry_order
_atom_site_calc_flag
_atom_site_refinement_flags_posn
S1 S 0.79069(9) 0.48179(5) 0.82106(3) 0.01602(12) Uani 1 1 d .
F1 F 0.5567(2) 0.46958(13) 0.85658(6) 0.0217(3) Uani 1 1 d .
F2 F 1.0368(2) 0.48822(14) 0.79277(6) 0.0232(3) Uani 1 1 d .
F3 F 0.7714(2) 0.34305(11) 0.79338(7) 0.0222(3) Uani 1 1 d .
F4 F 0.8223(2) 0.61485(12) 0.85510(6) 0.0225(3) Uani 1 1 d .
F5 F 0.8925(2) 0.42456(13) 0.89002(7) 0.0238(3) Uani 1 1 d .
O1 O 0.0703(3) 0.62246(15) 0.51252(8) 0.0201(3) Uani 1 1 d .
N1 N 0.3893(3) 0.68075(17) 0.56797(9) 0.0175(4) Uani 1 1 d D
H1 H 0.426(5) 0.736(2) 0.5400(12) 0.021 Uiso 1 1 d DR
N2 N -0.2239(3) 0.43709(17) 0.53783(9) 0.0165(4) Uani 1 1 d D
H2 H -0.166(4) 0.499(2) 0.5171(12) 0.020 Uiso 1 1 d DR
C1 C 0.2052(4) 0.60832(19) 0.55967(10) 0.0162(4) Uani 1 1 d .
C2 C 0.2069(3) 0.51573(19) 0.61609(9) 0.0144(4) Uani 1 1 d .
C3 C 0.4011(4) 0.54504(19) 0.65704(11) 0.0146(4) Uani 1 1 d .
C4 C 0.4871(3) 0.4936(2) 0.71654(10) 0.0143(4) Uani 1 1 d .
H4 H 0.4184 0.4246 0.7382 0.017 Uiso 1 1 calc R
C5 C 0.6772(4) 0.54638(19) 0.74348(10) 0.0146(4) Uani 1 1 d .
C6 C 0.7825(4) 0.64682(19) 0.71289(10) 0.0167(4) Uani 1 1 d .
H6 H 0.9121 0.6804 0.7330 0.020 Uiso 1 1 calc R
C7 C 0.6974(4) 0.69817(19) 0.65267(11) 0.0170(4) Uani 1 1 d .
H7 H 0.7674 0.7663 0.6307 0.020 Uiso 1 1 calc R
C8 C 0.5076(4) 0.6462(2) 0.62624(10) 0.0159(4) Uani 1 1 d .
C9 C 0.0658(4) 0.41999(19) 0.62780(10) 0.0146(4) Uani 1 1 d .
H9 H 0.1045 0.3703 0.6663 0.018 Uiso 1 1 calc R
C10 C -0.1273(4) 0.3801(2) 0.59375(10) 0.0154(4) Uani 1 1 d .
C11 C -0.2597(4) 0.2778(2) 0.61013(11) 0.0184(5) Uani 1 1 d .
H11 H -0.2351 0.2208 0.6466 0.022 Uiso 1 1 calc R
C12 C -0.4338(4) 0.2744(2) 0.56351(11) 0.0198(5) Uani 1 1 d .
H12 H -0.5490 0.2147 0.5621 0.024 Uiso 1 1 calc R
C13 C -0.4070(4) 0.3746(2) 0.51961(11) 0.0191(5) Uani 1 1 d .
H13 H -0.5022 0.3957 0.4827 0.023 Uiso 1 1 calc R

loop_
_atom_site_aniso_label
_atom_site_aniso_U_11
_atom_site_aniso_U_22
_atom_site_aniso_U_33
_atom_site_aniso_U_23
_atom_site_aniso_U_13
_atom_site_aniso_U_12
S1 0.0147(2) 0.0185(2) 0.0148(2) -0.00124(19) -0.00042(19) 0.0004(2)
F1 0.0177(6) 0.0304(7) 0.0169(6) 0.0034(5) 0.0031(5) -0.0016(6)
F2 0.0128(6) 0.0346(8) 0.0223(6) 0.0006(6) 0.0000(5) 0.0030(6)
F3 0.0274(7) 0.0172(6) 0.0221(6) -0.0009(5) -0.0047(6) 0.0020(6)
F4 0.0273(7) 0.0222(7) 0.0182(6) -0.0047(5) -0.0024(5) -0.0020(6)
F5 0.0246(7) 0.0294(7) 0.0174(6) 0.0019(5) -0.0057(5) 0.0018(6)
O1 0.0208(8) 0.0210(8) 0.0186(7) 0.0062(6) -0.0044(6) 0.0007(7)
N1 0.0192(10) 0.0167(9) 0.0166(9) 0.0051(7) 0.0010(7) -0.0022(8)
N2 0.0158(9) 0.0188(9) 0.0151(8) -0.0012(7) 0.0005(7) 0.0001(8)
C1 0.0166(10) 0.0150(9) 0.0170(9) -0.0001(8) 0.0030(9) 0.0022(9)
C2 0.0149(10) 0.0166(9) 0.0119(8) 0.0010(7) 0.0010(8) 0.0017(9)
C3 0.0134(10) 0.0140(10) 0.0162(9) -0.0019(7) 0.0029(8) 0.0003(8)
C4 0.0142(10) 0.0138(10) 0.0148(8) 0.0001(7) 0.0020(7) 0.0000(8)
C5 0.0153(11) 0.0163(10) 0.0123(9) -0.0008(7) 0.0008(8) 0.0033(8)
C6 0.0141(10) 0.0175(10) 0.0185(9) -0.0027(8) 0.0009(8) -0.0004(9)
C7 0.0180(10) 0.0132(9) 0.0200(10) 0.0010(8) 0.0033(9) -0.0010(9)
C8 0.0178(11) 0.0139(10) 0.0161(9) 0.0003(8) 0.0037(8) 0.0024(9)
C9 0.0148(10) 0.0152(10) 0.0138(9) 0.0006(8) 0.0015(8) 0.0036(9)
C10 0.0141(10) 0.0179(10) 0.0141(9) -0.0024(8) 0.0013(8) 0.0007(8)
C11 0.0188(11) 0.0172(10) 0.0193(10) -0.0008(8) 0.0014(8) -0.0001(9)
C12 0.0164(11) 0.0217(11) 0.0212(10) -0.0045(9) 0.0020(9) -0.0016(9)
C13 0.0159(11) 0.0259(12) 0.0155(9) -0.0052(9) 0.0000(8) 0.0003(9)

loop_
_atom_type_symbol
_atom_type_description
_atom_type_scat_dispersion_real
_atom_type_scat_dispersion_imag
_atom_type_scat_source
C C 0.0033 0.0016 'International Tables Vol C Tables 4.2.6.8 and 6.1.1.4'
H H 0.0000 0.0000 'International Tables Vol C Tables 4.2.6.8 and 6.1.1.4'
F F 0.0171 0.0103 'International Tables Vol C Tables 4.2.6.8 and 6.1.1.4'
N N 0.0061 0.0033 'International Tables Vol C Tables 4.2.6.8 and 6.1.1.4'
O O 0.0106 0.0060 'International Tables Vol C Tables 4.2.6.8 and 6.1.1.4'
S S 0.1246 0.1234 'International Tables Vol C Tables 4.2.6.8 and 6.1.1.4'

loop_
_citation_id
_citation_doi
_citation_year
1 10.1039/C7OB02289A 2017

loop_
_geom_angle_atom_site_label_1
_geom_angle_atom_site_label_2
_geom_angle_atom_site_label_3
_geom_angle
F1 S1 F2 173.86(7)
F1 S1 F3 90.20(8)
F1 S1 F4 90.09(8)
F1 S1 F5 87.09(7)
F1 S1 C5 93.09(9)
F2 S1 F5 86.77(7)
F2 S1 C5 93.05(8)
F3 S1 F2 89.61(8)
F3 S1 F5 87.18(7)
F3 S1 C5 92.90(8)
F4 S1 F2 89.50(8)
F4 S1 F3 174.35(8)
F4 S1 F5 87.20(7)
F4 S1 C5 92.72(8)
F5 S1 C5 179.80(11)
C1 N1 H1 122.9(19)
C1 N1 C8 111.38(17)
C8 N1 H1 125.7(19)
C10 N2 H2 123.1(18)
C13 N2 H2 127.1(17)
C13 N2 C10 109.63(19)
O1 C1 N1 123.78(19)
O1 C1 C2 129.4(2)
N1 C1 C2 106.80(18)
C3 C2 C1 105.34(18)
C9 C2 C1 129.00(19)
C9 C2 C3 125.63(18)
C4 C3 C2 132.4(2)
C4 C3 C8 119.6(2)
C8 C3 C2 107.95(18)
C3 C4 H4 121.2
C3 C4 C5 117.70(19)
C5 C4 H4 121.2
C4 C5 S1 118.48(16)
C4 C5 C6 122.63(19)
C6 C5 S1 118.89(16)
C5 C6 H6 120.1
C5 C6 C7 119.8(2)
C7 C6 H6 120.1
C6 C7 H7 121.2
C8 C7 C6 117.5(2)
C8 C7 H7 121.2
N1 C8 C3 108.49(19)
C7 C8 N1 128.8(2)
C7 C8 C3 122.8(2)
C2 C9 H9 113.8
C2 C9 C10 132.44(19)
C10 C9 H9 113.8
N2 C10 C9 125.9(2)
N2 C10 C11 106.57(19)
C11 C10 C9 127.5(2)
C10 C11 H11 126.0
C12 C11 C10 108.0(2)
C12 C11 H11 126.0
C11 C12 H12 126.5
C13 C12 C11 106.9(2)
C13 C12 H12 126.5
N2 C13 C12 108.9(2)
N2 C13 H13 125.6
C12 C13 H13 125.6

loop_
_geom_bond_atom_site_label_1
_geom_bond_atom_site_label_2
_geom_bond_distance
S1 F1 1.5858(14)
S1 F2 1.5946(14)
S1 F3 1.5917(13)
S1 F4 1.5893(14)
S1 F5 1.6002(13)
S1 C5 1.799(2)
O1 C1 1.239(3)
N1 H1 0.84(2)
N1 C1 1.373(3)
N1 C8 1.392(3)
N2 H2 0.85(2)
N2 C10 1.380(3)
N2 C13 1.347(3)
C1 C2 1.482(3)
C2 C3 1.458(3)
C2 C9 1.359(3)
C3 C4 1.385(3)
C3 C8 1.401(3)
C4 H4 0.9500
C4 C5 1.389(3)
C5 C6 1.390(3)
C6 H6 0.9500
C6 C7 1.394(3)
C7 H7 0.9500
C7 C8 1.380(3)
C9 H9 0.9500
C9 C10 1.414(3)
C10 C11 1.400(3)
C11 H11 0.9500
C11 C12 1.393(3)
C12 H12 0.9500
C12 C13 1.385(3)
C13 H13 0.9500

loop_
_geom_hbond_atom_site_label_D
_geom_hbond_atom_site_label_H
_geom_hbond_atom_site_label_A
_geom_hbond_distance_DH
_geom_hbond_distance_HA
_geom_hbond_distance_DA
_geom_hbond_angle_DHA
_geom_hbond_site_symmetry_A
N1 H1 O1 0.84(2) 2.03(2) 2.854(2) 167(3) 3_566
N2 H2 O1 0.85(2) 1.96(2) 2.723(2) 148(2) .

loop_
_geom_torsion_atom_site_label_1
_geom_torsion_atom_site_label_2
_geom_torsion_atom_site_label_3
_geom_torsion_atom_site_label_4
_geom_torsion
S1 C5 C6 C7 179.91(16)
F1 S1 C5 C4 -43.17(17)
F1 S1 C5 C6 136.81(17)
F2 S1 C5 C4 136.95(17)
F2 S1 C5 C6 -43.07(17)
F3 S1 C5 C4 47.19(17)
F3 S1 C5 C6 -132.83(17)
F4 S1 C5 C4 -133.40(17)
F4 S1 C5 C6 46.57(17)
O1 C1 C2 C3 -178.6(2)
O1 C1 C2 C9 3.5(4)
N1 C1 C2 C3 1.7(2)
N1 C1 C2 C9 -176.2(2)
N2 C10 C11 C12 0.3(2)
C1 N1 C8 C3 1.5(2)
C1 N1 C8 C7 -178.3(2)
C1 C2 C3 C4 178.5(2)
C1 C2 C3 C8 -0.9(2)
C1 C2 C9 C10 -2.9(4)
C2 C3 C4 C5 -178.8(2)
C2 C3 C8 N1 -0.3(2)
C2 C3 C8 C7 179.47(19)
C2 C9 C10 N2 -2.0(4)
C2 C9 C10 C11 179.2(2)
C3 C2 C9 C10 179.6(2)
C3 C4 C5 S1 179.58(15)
C3 C4 C5 C6 -0.4(3)
C4 C3 C8 N1 -179.71(19)
C4 C3 C8 C7 0.0(3)
C4 C5 C6 C7 -0.1(3)
C5 C6 C7 C8 0.6(3)
C6 C7 C8 N1 179.1(2)
C6 C7 C8 C3 -0.5(3)
C8 N1 C1 O1 178.3(2)
C8 N1 C1 C2 -2.0(2)
C8 C3 C4 C5 0.4(3)
C9 C2 C3 C4 -3.6(4)
C9 C2 C3 C8 177.1(2)
C9 C10 C11 C12 179.3(2)
C10 N2 C13 C12 -0.1(2)
C10 C11 C12 C13 -0.4(2)
C11 C12 C13 N2 0.3(3)
C13 N2 C10 C9 -179.2(2)
C13 N2 C10 C11 -0.1(2)
